data_7247283
loop_
_publ_author_name
'Alfuth, Jan'
'Jeannin, Olivier'
'Fourmigu\'e, Marc'

_publ_section_title
;
 Chalcogen bonding interactions in a series of aromatic selenocyanates
;
_journal_issue 37
_journal_name_full CrystEngComm
_journal_page_first 5316
_journal_page_last 5323
_journal_paper_doi 10.1039/D3CE00745F
_journal_volume 25
_journal_year 2023
_chemical_formula_moiety 'C6 H2 N2 S Se2'
_chemical_formula_sum 'C6 H2 N2 S Se2'
_chemical_formula_weight 292.08
_space_group_IT_number 62
_space_group_name_Hall '-P 2ac 2n'
_space_group_name_H-M_alt 'P n m a'
_symmetry_cell_setting orthorhombic
_symmetry_Int_Tables_number 62
_symmetry_space_group_name_Hall '-P 2ac 2n'
_symmetry_space_group_name_H-M 'P n m a'
_atom_sites_solution_hydrogens geom
_atom_sites_solution_primary dual
_audit_conform_dict_location ftp://ftp.iucr.org/pub/cif_core.dic
_audit_conform_dict_name cif_core.dic
_audit_conform_dict_version 2.4.3
_audit_creation_date 2021-12-20T13:37:27-00:00
_audit_creation_method 'WinGX routine CIF_UPDATE'
_audit_update_record
;
2023-08-29 deposited with the CCDC.	2023-08-30 downloaded from the CCDC.
;
_cell_angle_alpha 90
_cell_angle_beta 90
_cell_angle_gamma 90
_cell_formula_units_Z 4
_cell_length_a 11.2833(19)
_cell_length_b 18.088(3)
_cell_length_c 4.0560(7)
_cell_measurement_reflns_used 5799
_cell_measurement_temperature 150(2)
_cell_measurement_theta_max 27.58
_cell_measurement_theta_min 2.25
_cell_measurement_wavelength 0.71073
_cell_volume 827.8(2)
_computing_cell_refinement 'APEX3 (Bruker, 2015)'
_computing_data_collection 'Bruker APEX3 (Bruker, 2015)'
_computing_data_reduction 'SAINT (Bruker, 2014)'
_computing_molecular_graphics 'Ortep for Windows (Farrugia, 2012)'
_computing_publication_material 'WinGX publication routines (Farrugia, 2012)'
_computing_structure_refinement 'SHELXL-2014/7 (Sheldrick, 2014)'
_diffrn_ambient_temperature 150(2)
_diffrn_detector CMOS-PHOTON70
_diffrn_measured_fraction_theta_full 0.997
_diffrn_measured_fraction_theta_max 0.997
_diffrn_measurement_device_type 'D8 VENTURE Bruker AXS'
_diffrn_measurement_method 'CCD rotation images, thin slices'
_diffrn_orient_matrix_UB_11 -0.180993
_diffrn_orient_matrix_UB_12 -0.03354
_diffrn_orient_matrix_UB_13 -0.031169
_diffrn_orient_matrix_UB_21 0.151089
_diffrn_orient_matrix_UB_22 -0.001034
_diffrn_orient_matrix_UB_23 -0.043683
_diffrn_orient_matrix_UB_31 0.0721
_diffrn_orient_matrix_UB_32 -0.082029
_diffrn_orient_matrix_UB_33 0.013295
_diffrn_radiation_monochromator 'multilayer monochromator'
_diffrn_radiation_probe x-ray
_diffrn_radiation_source 'Incoatec microfocus sealed tube'
_diffrn_radiation_type MoK\a
_diffrn_radiation_wavelength 0.71073
_diffrn_reflns_av_R_equivalents 0.0272
_diffrn_reflns_av_unetI/netI 0.0217
_diffrn_reflns_Laue_measured_fraction_full 0.997
_diffrn_reflns_Laue_measured_fraction_max 0.997
_diffrn_reflns_limit_h_max 14
_diffrn_reflns_limit_h_min -13
_diffrn_reflns_limit_k_max 23
_diffrn_reflns_limit_k_min -22
_diffrn_reflns_limit_l_max 5
_diffrn_reflns_limit_l_min -5
_diffrn_reflns_number 6457
_diffrn_reflns_point_group_measured_fraction_full 0.997
_diffrn_reflns_point_group_measured_fraction_max 0.997
_diffrn_reflns_theta_full 25.242
_diffrn_reflns_theta_max 27.579
_diffrn_reflns_theta_min 3.611
_diffrn_standards_number 0
_exptl_absorpt_coefficient_mu 9.114
_exptl_absorpt_correction_T_max 0.695
_exptl_absorpt_correction_T_min 0.585
_exptl_absorpt_correction_type multi-scan
_exptl_absorpt_process_details
;
  [Sheldrick, G.M. (2014). SADABS Bruker AXS Inc., Madison, Wisconsin, USA]
;
_exptl_crystal_colour yellow
_exptl_crystal_density_diffrn 2.344
_exptl_crystal_density_method 'not measured'
_exptl_crystal_description prism
_exptl_crystal_F_000 544
_exptl_crystal_size_max 0.15
_exptl_crystal_size_mid 0.05
_exptl_crystal_size_min 0.04
_refine_diff_density_max 0.614
_refine_diff_density_min -0.481
_refine_diff_density_rms 0.097
_refine_ls_extinction_method none
_refine_ls_goodness_of_fit_ref 1.095
_refine_ls_hydrogen_treatment constr
_refine_ls_matrix_type full
_refine_ls_number_constraints 0
_refine_ls_number_parameters 52
_refine_ls_number_reflns 990
_refine_ls_number_restraints 0
_refine_ls_restrained_S_all 1.095
_refine_ls_R_factor_all 0.0194
_refine_ls_R_factor_gt 0.0182
_refine_ls_shift/su_max 0.001
_refine_ls_shift/su_mean 0
_refine_ls_structure_factor_coef Fsqd
_refine_ls_weighting_details 'w=1/[\s^2^(Fo^2^)+(0.0217P)^2^+0.4785P] where P=(Fo^2^+2Fc^2^)/3'
_refine_ls_weighting_scheme calc
_refine_ls_wR_factor_gt 0.0449
_refine_ls_wR_factor_ref 0.0453
_reflns_Friedel_coverage 0
_reflns_number_gt 935
_reflns_number_total 990
_reflns_threshold_expression 'I > 2\s(I)'
_cod_data_source_file d3ce00745f2.cif
_cod_data_source_block shelx_CCDC3
_cod_depositor_comments 'Adding full bibliography for 7247280--7247285.cif.'
_cod_database_code 7247283

loop_
_symmetry_equiv_pos_as_xyz
'x, y, z'
'-x+1/2, -y, z+1/2'
'-x, y+1/2, -z'
'x+1/2, -y+1/2, -z+1/2'
'-x, -y, -z'
'x-1/2, y, -z-1/2'
'x, -y-1/2, z'
'-x-1/2, y-1/2, z-1/2'

loop_
_atom_site_label
_atom_site_type_symbol
_atom_site_fract_x
_atom_site_fract_y
_atom_site_fract_z
_atom_site_U_iso_or_equiv
_atom_site_adp_type
_atom_site_occupancy
_atom_site_site_symmetry_order
_atom_site_calc_flag
_atom_site_refinement_flags_posn
_atom_site_refinement_flags_adp
_atom_site_refinement_flags_occupancy
_atom_site_disorder_assembly
_atom_site_disorder_group
C1 C 0.54891(16) 0.68223(9) 0.3161(4) 0.0164(3) Uani 1 1 d . . . . .
C2 C 0.45498(15) 0.71068(9) 0.4807(4) 0.0189(3) Uani 1 1 d . . . . .
H2 H 0.3958 0.6814 0.5844 0.023 Uiso 1 1 calc R U . . .
C3 C 0.72846(16) 0.57890(8) 0.4115(4) 0.0194(3) Uani 1 1 d . . . . .
N1 N 0.82257(14) 0.57616(8) 0.5166(5) 0.0262(4) Uani 1 1 d . . . . .
S1 S 0.63837(6) 0.75 0.15172(16) 0.01875(14) Uani 1 2 d S T P . .
Se1 Se 0.57720(2) 0.58028(2) 0.23117(4) 0.01791(9) Uani 1 1 d . . . . .

loop_
_atom_site_aniso_label
_atom_site_aniso_U_11
_atom_site_aniso_U_22
_atom_site_aniso_U_33
_atom_site_aniso_U_23
_atom_site_aniso_U_13
_atom_site_aniso_U_12
C1 0.0160(8) 0.0122(7) 0.0211(7) 0.0005(6) -0.0021(6) -0.0010(6)
C2 0.0163(8) 0.0163(8) 0.0240(8) 0.0013(6) 0.0020(6) -0.0020(6)
C3 0.0196(9) 0.0135(8) 0.0251(9) 0.0003(6) 0.0013(7) 0.0008(6)
N1 0.0214(9) 0.0188(8) 0.0385(10) -0.0004(6) -0.0038(7) 0.0010(6)
S1 0.0164(3) 0.0146(3) 0.0253(3) 0 0.0050(2) 0
Se1 0.01668(13) 0.01243(13) 0.02462(12) -0.00185(6) -0.00269(6) 0.00049(6)

loop_
_atom_type_symbol
_atom_type_description
_atom_type_scat_dispersion_real
_atom_type_scat_dispersion_imag
_atom_type_scat_source
C C 0.0033 0.0016 'International Tables Vol C Tables 4.2.6.8 and 6.1.1.4'
H H 0 0 'International Tables Vol C Tables 4.2.6.8 and 6.1.1.4'
N N 0.0061 0.0033 'International Tables Vol C Tables 4.2.6.8 and 6.1.1.4'
S S 0.1246 0.1234 'International Tables Vol C Tables 4.2.6.8 and 6.1.1.4'
Se Se -0.0929 2.2259 'International Tables Vol C Tables 4.2.6.8 and 6.1.1.4'

loop_
_geom_angle_atom_site_label_1
_geom_angle_atom_site_label_2
_geom_angle_atom_site_label_3
_geom_angle
_geom_angle_site_symmetry_1
_geom_angle_site_symmetry_3
_geom_angle_publ_flag
C2 C1 S1 112.28(13) . . ?
C2 C1 Se1 126.07(13) . . ?
S1 C1 Se1 121.42(10) . . ?
C1 C2 C2 112.33(10) . 7_575 ?
C1 C2 H2 123.8 . . ?
C2 C2 H2 123.8 7_575 . ?
N1 C3 Se1 177.83(16) . . ?
C1 S1 C1 90.75(12) . 7_575 ?
C3 Se1 C1 95.50(7) . . ?

loop_
_geom_bond_atom_site_label_1
_geom_bond_atom_site_label_2
_geom_bond_distance
_geom_bond_site_symmetry_2
_geom_bond_publ_flag
C1 C2 1.354(2) . ?
C1 S1 1.7222(18) . ?
C1 Se1 1.9029(17) . ?
C2 C2 1.422(3) 7_575 ?
C2 H2 0.95 . ?
C3 N1 1.145(2) . ?
C3 Se1 1.8571(19) . ?
S1 C1 1.7222(18) 7_575 ?

loop_
_geom_torsion_atom_site_label_1
_geom_torsion_atom_site_label_2
_geom_torsion_atom_site_label_3
_geom_torsion_atom_site_label_4
_geom_torsion
_geom_torsion_site_symmetry_1
_geom_torsion_site_symmetry_2
_geom_torsion_site_symmetry_3
_geom_torsion_site_symmetry_4
_geom_torsion_publ_flag
S1 C1 C2 C2 -0.93(13) . . . 7_575 ?
Se1 C1 C2 C2 -175.48(9) . . . 7_575 ?
C2 C1 S1 C1 1.23(18) . . . 7_575 ?
Se1 C1 S1 C1 176.06(4) . . . 7_575 ?
